data_7220010
loop_
_publ_author_name
'Zhang, Hong-Mei'
'Yang, Jin'
'Liu, Ying-Ying'
'Kang, Da-Wei'
'Ma, Jian-Fang'

_publ_section_title
;
 A family of coordination polymers assembled with a flexible
 hexacarboxylate ligand and auxiliary N-donor ligands: syntheses,
 structures, and physical properties
;
_journal_issue 16
_journal_name_full CrystEngComm
_journal_page_first 3181
_journal_paper_doi 10.1039/C5CE00181A
_journal_volume 17
_journal_year 2015
_chemical_formula_moiety 'C112 H98 Mn5 O44'
_chemical_formula_sum 'C112 H98 Mn5 O44'
_chemical_formula_weight 2422.60
_chemical_name_systematic
;
 ?
;
_space_group_IT_number 13
_symmetry_cell_setting monoclinic
_symmetry_space_group_name_Hall '-P 2yc'
_symmetry_space_group_name_H-M 'P 1 2/c 1'
_atom_sites_solution_hydrogens geom
_atom_sites_solution_primary direct
_atom_sites_solution_secondary difmap
_audit_creation_method SHELXL-97
_audit_update_record
;
2015-03-04 deposited with the CCDC.
2015-03-16 downloaded from the CCDC.
;
_cell_angle_alpha 90.00
_cell_angle_beta 116.084(4)
_cell_angle_gamma 90.00
_cell_formula_units_Z 2
_cell_length_a 16.7488(9)
_cell_length_b 12.8214(9)
_cell_length_c 30.458(2)
_cell_measurement_reflns_used 2384
_cell_measurement_temperature 293(2)
_cell_measurement_theta_max 29.2374
_cell_measurement_theta_min 2.9726
_cell_volume 5874.5(7)
_computing_cell_refinement 'CrysAlisPro(1.171.35.21) (Agilent Tech., 2012)'
_computing_data_collection 'CrysAlisPro(1.171.35.21) (Agilent Tech., 2012)'
_computing_data_reduction 'CrysAlisPro(1.171.35.21) (Agilent Tech., 2012)'
_computing_structure_refinement 'SHELXL-97 (Sheldrick, 2008)'
_computing_structure_solution 'SHELXS-97 (Sheldrick, 2008)'
_diffrn_ambient_temperature 293(2)
_diffrn_detector_area_resol_mean 10.0
_diffrn_measured_fraction_theta_full 0.995
_diffrn_measured_fraction_theta_max 0.995
_diffrn_measurement_device_type 'Oxford Diffraction Gemini R Ultra'
_diffrn_measurement_method '\w scan'
_diffrn_radiation_monochromator graphite
_diffrn_radiation_source 'fine-focus sealed tube'
_diffrn_radiation_type MoK\a
_diffrn_radiation_wavelength 0.71073
_diffrn_reflns_av_R_equivalents 0.0756
_diffrn_reflns_av_sigmaI/netI 0.1353
_diffrn_reflns_limit_h_max 17
_diffrn_reflns_limit_h_min -20
_diffrn_reflns_limit_k_max 12
_diffrn_reflns_limit_k_min -15
_diffrn_reflns_limit_l_max 36
_diffrn_reflns_limit_l_min -34
_diffrn_reflns_number 23006
_diffrn_reflns_theta_full 25.00
_diffrn_reflns_theta_max 25.35
_diffrn_reflns_theta_min 2.98
_exptl_absorpt_coefficient_mu 0.609
_exptl_absorpt_correction_T_max 0.8777
_exptl_absorpt_correction_T_min 0.8578
_exptl_absorpt_correction_type multi-scan
_exptl_absorpt_process_details
;
CrysAlis (Oxford Diffraction, 2006)
;
_exptl_crystal_colour colorless
_exptl_crystal_density_diffrn 1.370
_exptl_crystal_density_method 'not measured'
_exptl_crystal_description block
_exptl_crystal_F_000 2494
_exptl_crystal_size_max 0.26
_exptl_crystal_size_mid 0.24
_exptl_crystal_size_min 0.22
_platon_squeeze_details
;
one free ethanol and two lattice water molecules were removed from the 
asymmetric unit by the SQUEEZE process.
;
_refine_diff_density_max 0.700
_refine_diff_density_min -0.464
_refine_diff_density_rms 0.084
_refine_ls_extinction_method none
_refine_ls_goodness_of_fit_ref 1.085
_refine_ls_hydrogen_treatment mixed
_refine_ls_matrix_type full
_refine_ls_number_parameters 685
_refine_ls_number_reflns 10714
_refine_ls_number_restraints 9
_refine_ls_restrained_S_all 1.088
_refine_ls_R_factor_all 0.1612
_refine_ls_R_factor_gt 0.0830
_refine_ls_shift/su_max 0.001
_refine_ls_shift/su_mean 0.000
_refine_ls_structure_factor_coef Fsqd
_refine_ls_weighting_details 'calc w=1/[\s^2^(Fo^2^)+(0.0200P)^2^+10.0000P] where P=(Fo^2^+2Fc^2^)/3'
_refine_ls_weighting_scheme calc
_refine_ls_wR_factor_gt 0.1674
_refine_ls_wR_factor_ref 0.1875
_reflns_number_gt 4582
_reflns_number_total 10714
_reflns_threshold_expression >2\s(I)
_cod_data_source_file c5ce00181a2.cif
_cod_data_source_block Compound-1
_cod_depositor_comments 'Adding full bibliography for 7220010--7220018.cif.'
_cod_original_cell_volume 5874.5(6)
_cod_original_sg_symbol_H-M 'P 2/c'
_cod_database_code 7220010

loop_
_symmetry_equiv_pos_as_xyz
'x, y, z'
'-x, y, -z+1/2'
'-x, -y, -z'
'x, -y, z-1/2'

loop_
_atom_site_label
_atom_site_type_symbol
_atom_site_fract_x
_atom_site_fract_y
_atom_site_fract_z
_atom_site_U_iso_or_equiv
_atom_site_adp_type
_atom_site_occupancy
_atom_site_symmetry_multiplicity
_atom_site_calc_flag
_atom_site_refinement_flags
Mn1 Mn 0.5000 0.0000 0.5000 0.0568(4) Uani 1 2 d S
Mn2 Mn 0.61678(6) -0.03509(9) 0.63630(4) 0.0587(3) Uani 1 1 d .
Mn3 Mn -0.15536(6) 1.06531(10) 0.20871(4) 0.0636(4) Uani 1 1 d .
C1 C 0.4448(4) 0.0892(6) 0.5758(3) 0.061(2) Uani 1 1 d .
C2 C 0.3873(4) 0.1572(6) 0.5881(2) 0.0533(18) Uani 1 1 d .
C3 C 0.3992(5) 0.1655(6) 0.6355(2) 0.068(2) Uani 1 1 d .
H3 H 0.4436 0.1274 0.6602 0.081 Uiso 1 1 calc R
C4 C 0.3446(5) 0.2309(7) 0.6463(3) 0.088(3) Uani 1 1 d .
H4 H 0.3530 0.2366 0.6785 0.105 Uiso 1 1 calc R
C5 C 0.2788(5) 0.2871(7) 0.6109(3) 0.072(2) Uani 1 1 d .
H5 H 0.2433 0.3321 0.6186 0.086 Uiso 1 1 calc R
C6 C 0.2657(4) 0.2754(6) 0.5622(2) 0.0527(18) Uani 1 1 d .
C7 C 0.3202(4) 0.2123(5) 0.5516(2) 0.0526(18) Uani 1 1 d .
H7 H 0.3122 0.2063 0.5195 0.063 Uiso 1 1 calc R
C8 C 0.1380(4) 0.3861(5) 0.5317(2) 0.0585(19) Uani 1 1 d .
H8A H 0.1671 0.4382 0.5568 0.070 Uiso 1 1 calc RD
H8B H 0.1026 0.3413 0.5419 0.070 Uiso 1 1 calc R
C9 C 0.2855(4) 0.0299(5) 0.4136(2) 0.0500(17) Uani 1 1 d .
C10 C 0.2248(4) 0.0438(6) 0.4373(2) 0.0526(18) Uani 1 1 d .
C11 C 0.2328(5) -0.0197(6) 0.4753(3) 0.0603(19) Uani 1 1 d .
H11 H 0.2776 -0.0695 0.4874 0.072 Uiso 1 1 calc R
C12 C 0.1731(5) -0.0085(6) 0.4953(3) 0.071(2) Uani 1 1 d .
H12 H 0.1764 -0.0530 0.5201 0.085 Uiso 1 1 calc R
C13 C 0.1092(5) 0.0679(6) 0.4785(3) 0.065(2) Uani 1 1 d .
H13 H 0.0685 0.0736 0.4916 0.078 Uiso 1 1 calc R
C14 C 0.1048(4) 0.1354(6) 0.4429(2) 0.0546(19) Uani 1 1 d .
C15 C 0.1621(4) 0.1200(5) 0.4220(2) 0.0503(17) Uani 1 1 d .
H15 H 0.1576 0.1633 0.3966 0.060 Uiso 1 1 calc R
C16 C 0.0078(5) 0.2624(6) 0.4529(3) 0.070(2) Uani 1 1 d .
H16A H 0.0396 0.2425 0.4870 0.084 Uiso 1 1 calc R
H16B H -0.0537 0.2407 0.4408 0.084 Uiso 1 1 calc R
C17 C -0.3213(7) 0.1304(10) 0.2274(4) 0.128(5) Uani 1 1 d .
C18 C -0.3178(6) 0.1712(13) 0.2746(4) 0.175(7) Uani 1 1 d .
C19 C -0.3753(7) 0.1226(11) 0.2947(4) 0.159(6) Uani 1 1 d .
H19 H -0.4171 0.0722 0.2771 0.191 Uiso 1 1 calc R
C20 C -0.3640(8) 0.1566(11) 0.3427(5) 0.154(5) Uani 1 1 d .
H20 H -0.3995 0.1285 0.3561 0.184 Uiso 1 1 calc R
C21 C -0.3006(7) 0.2307(12) 0.3682(5) 0.184(7) Uani 1 1 d .
H21 H -0.2910 0.2498 0.3996 0.220 Uiso 1 1 calc R
C22 C -0.2476(6) 0.2798(11) 0.3452(4) 0.147(5) Uani 1 1 d .
C23 C -0.2537(5) 0.2443(9) 0.3002(3) 0.118(4) Uani 1 1 d .
H23 H -0.2154 0.2695 0.2880 0.141 Uiso 1 1 calc R
C24 C -0.1102(4) 0.3620(7) 0.3635(3) 0.076(3) Uani 1 1 d .
H24A H -0.1278 0.3950 0.3319 0.092 Uiso 1 1 calc R
H24B H -0.0858 0.2938 0.3625 0.092 Uiso 1 1 calc R
C25 C -0.2634(6) 0.8664(7) 0.2071(3) 0.077(2) Uani 1 1 d .
C26 C -0.2756(5) 0.7697(7) 0.2316(3) 0.077(2) Uani 1 1 d .
C27 C -0.3550(6) 0.7154(8) 0.2106(4) 0.106(3) Uani 1 1 d .
H27 H -0.4003 0.7405 0.1818 0.127 Uiso 1 1 calc R
C28 C -0.3693(8) 0.6275(9) 0.2303(4) 0.141(5) Uani 1 1 d .
H28 H -0.4242 0.5942 0.2161 0.169 Uiso 1 1 calc R
C29 C -0.3012(8) 0.5878(8) 0.2719(4) 0.125(4) Uani 1 1 d .
H29 H -0.3082 0.5246 0.2848 0.150 Uiso 1 1 calc R
C30 C -0.2226(7) 0.6426(9) 0.2943(3) 0.091(3) Uani 1 1 d .
C31 C -0.2075(6) 0.7323(8) 0.2748(3) 0.087(3) Uani 1 1 d .
H31 H -0.1534 0.7672 0.2899 0.104 Uiso 1 1 calc R
C32 C -0.0861(5) 0.5774(8) 0.3419(3) 0.116(4) Uani 1 1 d .
H32A H -0.0566 0.6376 0.3364 0.139 Uiso 1 1 calc RD
H32B H -0.0947 0.5258 0.3170 0.139 Uiso 1 1 calc R
C33 C -0.0043(5) 1.0216(6) 0.3120(2) 0.0569(19) Uani 1 1 d .
C34 C -0.0409(4) 0.9763(6) 0.3448(2) 0.0502(17) Uani 1 1 d .
C35 C -0.1180(5) 1.0139(6) 0.3439(3) 0.071(2) Uani 1 1 d .
H35 H -0.1485 1.0683 0.3231 0.085 Uiso 1 1 calc R
C36 C -0.1503(6) 0.9691(7) 0.3747(3) 0.083(3) Uani 1 1 d .
H36 H -0.2012 0.9961 0.3755 0.100 Uiso 1 1 calc R
C37 C -0.1085(6) 0.8874(6) 0.4031(3) 0.072(2) Uani 1 1 d .
H37 H -0.1311 0.8580 0.4233 0.086 Uiso 1 1 calc R
C38 C -0.0340(5) 0.8475(6) 0.4028(3) 0.0551(18) Uani 1 1 d .
C39 C 0.0012(4) 0.8936(5) 0.3746(2) 0.0521(18) Uani 1 1 d .
H39 H 0.0541 0.8686 0.3756 0.062 Uiso 1 1 calc R
C40 C 0.0577(5) 0.6959(6) 0.4210(3) 0.078(2) Uani 1 1 d .
H40A H 0.1195 0.7132 0.4415 0.094 Uiso 1 1 calc R
H40B H 0.0464 0.7040 0.3871 0.094 Uiso 1 1 calc RD
C41 C 0.4982(6) 0.8064(7) 0.5646(4) 0.078(2) Uani 1 1 d .
C42 C 0.4502(5) 0.7132(6) 0.5699(3) 0.070(2) Uani 1 1 d .
C43 C 0.4917(6) 0.6491(8) 0.6086(4) 0.110(3) Uani 1 1 d .
H43 H 0.5488 0.6654 0.6320 0.132 Uiso 1 1 calc R
C44 C 0.4506(8) 0.5592(11) 0.6141(5) 0.166(6) Uani 1 1 d .
H44 H 0.4800 0.5156 0.6408 0.200 Uiso 1 1 calc R
C45 C 0.3690(9) 0.5358(9) 0.5808(5) 0.146(5) Uani 1 1 d .
H45 H 0.3411 0.4766 0.5850 0.176 Uiso 1 1 calc R
C46 C 0.3252(6) 0.5969(8) 0.5406(4) 0.089(3) Uani 1 1 d .
C47 C 0.3645(5) 0.6864(7) 0.5346(3) 0.080(2) Uani 1 1 d .
H47 H 0.3348 0.7286 0.5074 0.096 Uiso 1 1 calc R
C48 C 0.1696(5) 0.6026(6) 0.5117(3) 0.077(2) Uani 1 1 d .
H48A H 0.1587 0.6769 0.5063 0.092 Uiso 1 1 calc R
H48B H 0.1795 0.5859 0.5447 0.092 Uiso 1 1 calc RD
C49 C 0.0802(4) 0.4377(6) 0.4837(2) 0.0485(17) Uani 1 1 d .
C50 C 0.0136(4) 0.3777(6) 0.4471(3) 0.0534(19) Uani 1 1 d .
C51 C -0.0415(4) 0.4268(7) 0.4025(3) 0.063(2) Uani 1 1 d .
C52 C -0.0276(5) 0.5300(7) 0.3949(3) 0.062(2) Uani 1 1 d .
C53 C 0.0405(5) 0.5863(6) 0.4300(3) 0.0543(18) Uani 1 1 d .
C54 C 0.0928(4) 0.5399(6) 0.4745(2) 0.0525(18) Uani 1 1 d .
O1 O 0.4465(3) 0.0991(4) 0.53522(18) 0.0693(14) Uani 1 1 d .
O2 O 0.4898(3) 0.0215(5) 0.6069(2) 0.093(2) Uani 1 1 d .
O1W O -0.1106(5) 1.2249(6) 0.1975(3) 0.152(3) Uani 1 1 d U
O3 O 0.2013(3) 0.3270(4) 0.52373(16) 0.0703(15) Uani 1 1 d .
O4 O 0.3593(3) -0.0120(4) 0.43483(16) 0.0550(12) Uani 1 1 d .
O5 O 0.2596(3) 0.0676(4) 0.37077(15) 0.0526(12) Uani 1 1 d .
O6 O 0.0478(3) 0.2158(4) 0.42473(18) 0.0698(14) Uani 1 1 d .
O7 O -0.2546(4) 0.1435(5) 0.2210(2) 0.103(2) Uani 1 1 d .
O8 O -0.3892(5) 0.0839(8) 0.1999(3) 0.181(4) Uani 1 1 d .
O9 O -0.1846(3) 0.3510(6) 0.3731(2) 0.116(3) Uani 1 1 d .
O10 O -0.1926(4) 0.9169(4) 0.22673(19) 0.0795(16) Uani 1 1 d .
O11 O -0.3277(4) 0.8902(5) 0.1675(2) 0.0980(19) Uani 1 1 d .
O12 O -0.1580(5) 0.6031(6) 0.3402(2) 0.133(3) Uani 1 1 d .
O13 O 0.0691(3) 0.9912(4) 0.31633(17) 0.0706(15) Uani 1 1 d .
O14 O -0.0514(3) 1.0910(4) 0.28233(17) 0.0634(13) Uani 1 1 d .
O15 O 0.0024(4) 0.7632(4) 0.43149(19) 0.0762(15) Uani 1 1 d .
O16 O 0.5729(3) 0.8238(5) 0.5992(3) 0.115(3) Uani 1 1 d .
O18 O 0.2408(4) 0.5724(5) 0.5035(2) 0.112(2) Uani 1 1 d .
O17 O 0.4585(4) 0.8580(5) 0.5245(2) 0.0832(17) Uani 1 1 d D
H17 H 0.477(6) 0.893(6) 0.505(3) 0.125 Uiso 1 1 d D

loop_
_atom_site_aniso_label
_atom_site_aniso_U_11
_atom_site_aniso_U_22
_atom_site_aniso_U_33
_atom_site_aniso_U_23
_atom_site_aniso_U_13
_atom_site_aniso_U_12
Mn1 0.0487(9) 0.0775(12) 0.0426(9) 0.0087(8) 0.0188(8) 0.0064(8)
Mn2 0.0400(6) 0.0874(9) 0.0406(6) 0.0175(6) 0.0103(5) 0.0097(6)
Mn3 0.0414(6) 0.1024(10) 0.0402(6) -0.0137(7) 0.0118(5) 0.0041(6)
C1 0.031(4) 0.092(6) 0.048(5) 0.002(5) 0.006(4) 0.003(4)
C2 0.034(4) 0.080(5) 0.041(4) 0.010(4) 0.013(3) 0.012(4)
C3 0.063(5) 0.103(6) 0.030(4) 0.012(4) 0.013(4) 0.017(5)
C4 0.076(5) 0.146(9) 0.034(4) 0.016(5) 0.017(4) 0.039(6)
C5 0.060(5) 0.113(7) 0.042(4) 0.011(5) 0.022(4) 0.032(5)
C6 0.036(4) 0.086(5) 0.027(4) 0.011(4) 0.007(3) 0.013(4)
C7 0.038(4) 0.090(5) 0.028(4) -0.002(4) 0.013(3) 0.005(4)
C8 0.051(4) 0.086(6) 0.033(4) 0.003(4) 0.014(3) 0.016(4)
C9 0.047(4) 0.057(5) 0.033(4) -0.010(4) 0.006(3) -0.009(4)
C10 0.045(4) 0.068(5) 0.040(4) 0.012(4) 0.013(3) 0.008(4)
C11 0.062(5) 0.064(5) 0.050(4) 0.007(4) 0.020(4) 0.007(4)
C12 0.083(5) 0.081(6) 0.051(5) 0.017(4) 0.033(5) -0.004(5)
C13 0.066(5) 0.082(6) 0.061(5) 0.003(5) 0.041(4) -0.005(5)
C14 0.049(4) 0.073(5) 0.042(4) -0.005(4) 0.019(4) -0.006(4)
C15 0.060(4) 0.057(5) 0.031(4) 0.001(3) 0.017(4) -0.012(4)
C16 0.062(5) 0.090(7) 0.075(6) 0.000(5) 0.046(5) 0.007(5)
C17 0.068(6) 0.224(13) 0.068(7) -0.080(8) 0.008(6) 0.018(8)
C18 0.056(6) 0.36(2) 0.116(9) -0.151(12) 0.042(6) -0.040(9)
C19 0.101(8) 0.237(15) 0.137(11) -0.107(11) 0.051(8) -0.023(9)
C20 0.138(10) 0.219(14) 0.140(11) -0.081(11) 0.095(10) -0.059(10)
C21 0.117(9) 0.297(18) 0.190(14) -0.155(13) 0.115(10) -0.107(11)
C22 0.060(6) 0.297(16) 0.091(7) -0.118(9) 0.039(6) -0.042(8)
C23 0.044(5) 0.237(12) 0.060(6) -0.078(7) 0.011(4) -0.008(6)
C24 0.037(4) 0.135(8) 0.046(5) -0.025(5) 0.008(4) 0.006(5)
C25 0.076(6) 0.097(7) 0.042(5) -0.004(5) 0.012(5) -0.006(6)
C26 0.069(5) 0.087(6) 0.052(5) 0.003(5) 0.005(5) -0.004(5)
C27 0.087(7) 0.114(8) 0.074(7) 0.021(6) -0.003(6) -0.011(6)
C28 0.131(9) 0.124(10) 0.096(9) 0.054(8) -0.015(7) -0.035(8)
C29 0.144(10) 0.085(8) 0.099(9) 0.013(7) 0.011(8) -0.017(8)
C30 0.098(8) 0.101(8) 0.059(6) 0.007(6) 0.020(6) 0.023(7)
C31 0.070(6) 0.110(8) 0.055(6) 0.011(6) 0.005(5) 0.005(6)
C32 0.056(5) 0.136(9) 0.152(11) 0.044(8) 0.042(7) 0.039(6)
C33 0.055(5) 0.072(6) 0.032(4) -0.004(4) 0.009(4) -0.017(4)
C34 0.047(4) 0.067(5) 0.032(4) -0.009(4) 0.013(3) -0.013(4)
C35 0.074(5) 0.077(6) 0.067(5) 0.008(5) 0.037(5) 0.005(5)
C36 0.098(6) 0.076(6) 0.110(7) 0.005(6) 0.078(6) 0.005(5)
C37 0.101(6) 0.056(5) 0.080(6) 0.005(5) 0.060(6) -0.003(5)
C38 0.061(5) 0.055(5) 0.051(5) -0.012(4) 0.026(4) -0.008(4)
C39 0.049(4) 0.068(5) 0.041(4) -0.002(4) 0.021(4) -0.004(4)
C40 0.077(5) 0.102(7) 0.072(6) 0.017(5) 0.047(5) 0.020(5)
C41 0.082(6) 0.068(6) 0.091(7) 0.026(6) 0.044(6) 0.004(5)
C42 0.062(5) 0.076(6) 0.064(6) 0.008(5) 0.021(5) -0.012(5)
C43 0.085(7) 0.113(8) 0.087(8) 0.036(7) -0.003(6) -0.015(6)
C44 0.088(8) 0.175(13) 0.165(13) 0.079(11) -0.010(8) -0.041(9)
C45 0.125(10) 0.109(9) 0.165(13) 0.062(10) 0.027(10) -0.011(8)
C46 0.068(6) 0.108(8) 0.092(7) -0.042(7) 0.036(6) -0.041(6)
C47 0.054(5) 0.102(7) 0.081(6) 0.003(6) 0.027(5) 0.000(5)
C48 0.065(5) 0.099(7) 0.072(6) 0.000(5) 0.034(5) 0.016(5)
C49 0.046(4) 0.068(5) 0.034(4) 0.006(4) 0.021(3) 0.017(4)
C50 0.043(4) 0.081(6) 0.041(4) -0.008(4) 0.023(4) 0.007(4)
C51 0.036(4) 0.108(7) 0.041(4) -0.009(5) 0.014(4) 0.014(4)
C52 0.050(4) 0.096(7) 0.038(4) 0.009(5) 0.018(4) 0.023(5)
C53 0.050(4) 0.063(5) 0.053(5) 0.005(4) 0.026(4) 0.013(4)
C54 0.040(4) 0.073(5) 0.045(4) 0.001(4) 0.018(4) 0.008(4)
O1 0.068(3) 0.094(4) 0.050(3) 0.012(3) 0.029(3) 0.022(3)
O2 0.059(3) 0.151(6) 0.063(4) 0.040(4) 0.022(3) 0.052(4)
O1W 0.154(3) 0.151(3) 0.150(3) -0.0002(10) 0.0654(15) -0.0001(10)
O3 0.058(3) 0.115(4) 0.038(3) 0.021(3) 0.022(3) 0.040(3)
O4 0.044(3) 0.074(3) 0.041(3) 0.007(2) 0.014(2) 0.013(3)
O5 0.040(2) 0.080(3) 0.032(2) 0.009(2) 0.010(2) 0.002(2)
O6 0.075(3) 0.086(4) 0.054(3) 0.000(3) 0.033(3) 0.021(3)
O7 0.079(4) 0.172(6) 0.062(4) -0.025(4) 0.035(3) 0.038(4)
O8 0.098(5) 0.337(12) 0.088(5) -0.135(7) 0.023(4) -0.030(7)
O9 0.048(3) 0.225(8) 0.073(4) -0.086(5) 0.025(3) -0.029(4)
O10 0.073(4) 0.093(4) 0.062(4) -0.010(3) 0.020(3) -0.012(3)
O11 0.099(4) 0.108(5) 0.055(4) 0.016(4) 0.005(4) -0.022(4)
O12 0.125(6) 0.210(8) 0.067(4) 0.029(5) 0.046(4) 0.083(6)
O13 0.043(3) 0.116(5) 0.048(3) 0.015(3) 0.016(3) -0.006(3)
O14 0.054(3) 0.083(4) 0.043(3) 0.004(3) 0.012(3) -0.008(3)
O15 0.100(4) 0.078(4) 0.069(4) 0.006(3) 0.054(4) 0.002(3)
O16 0.042(3) 0.089(5) 0.162(7) 0.013(5) -0.002(4) -0.013(3)
O18 0.064(4) 0.175(7) 0.095(5) -0.070(5) 0.032(4) -0.042(4)
O17 0.078(4) 0.095(5) 0.090(5) 0.033(4) 0.048(4) 0.008(3)

loop_
_atom_type_symbol
_atom_type_description
_atom_type_scat_dispersion_real
_atom_type_scat_dispersion_imag
_atom_type_scat_source
C C 0.0033 0.0016 'International Tables Vol C Tables 4.2.6.8 and 6.1.1.4'
H H 0.0000 0.0000 'International Tables Vol C Tables 4.2.6.8 and 6.1.1.4'
O O 0.0106 0.0060 'International Tables Vol C Tables 4.2.6.8 and 6.1.1.4'
Mn Mn 0.3368 0.7283 'International Tables Vol C Tables 4.2.6.8 and 6.1.1.4'

loop_
_geom_angle_atom_site_label_1
_geom_angle_atom_site_label_2
_geom_angle_atom_site_label_3
_geom_angle
_geom_angle_site_symmetry_1
_geom_angle_site_symmetry_3
O1 Mn1 O1 180.0 . 3_656
O1 Mn1 O17 86.7(2) . 3_666
O1 Mn1 O17 93.3(2) 3_656 3_666
O1 Mn1 O17 93.3(2) . 1_545
O1 Mn1 O17 86.7(2) 3_656 1_545
O17 Mn1 O17 180.00 3_666 1_545
O1 Mn1 O4 91.36(17) . 3_656
O1 Mn1 O4 88.64(17) 3_656 3_656
O17 Mn1 O4 83.22(19) 3_666 3_656
O17 Mn1 O4 96.78(19) 1_545 3_656
O1 Mn1 O4 88.64(17) . .
O1 Mn1 O4 91.36(17) 3_656 .
O17 Mn1 O4 96.78(19) 3_666 .
O17 Mn1 O4 83.22(19) 1_545 .
O4 Mn1 O4 180.000 3_656 .
O2 Mn2 O8 92.8(3) . 4_656
O2 Mn2 O16 91.1(2) . 1_545
O8 Mn2 O16 95.4(4) 4_656 1_545
O2 Mn2 O11 93.0(2) . 4_666
O8 Mn2 O11 92.1(3) 4_656 4_666
O16 Mn2 O11 171.3(3) 1_545 4_666
O2 Mn2 O5 149.51(19) . 3_656
O8 Mn2 O5 117.7(2) 4_656 3_656
O16 Mn2 O5 84.6(2) 1_545 3_656
O11 Mn2 O5 87.9(2) 4_666 3_656
O2 Mn2 O4 93.87(18) . 3_656
O8 Mn2 O4 173.3(2) 4_656 3_656
O16 Mn2 O4 83.7(2) 1_545 3_656
O11 Mn2 O4 88.3(2) 4_666 3_656
O5 Mn2 O4 55.67(14) 3_656 3_656
O7 Mn3 O13 170.4(2) 1_565 2
O7 Mn3 O10 92.1(2) 1_565 .
O13 Mn3 O10 90.9(2) 2 .
O7 Mn3 O14 94.7(2) 1_565 .
O13 Mn3 O14 94.28(17) 2 .
O10 Mn3 O14 93.5(2) . .
O7 Mn3 O1W 86.3(3) 1_565 .
O13 Mn3 O1W 91.6(2) 2 .
O10 Mn3 O1W 174.5(3) . .
O14 Mn3 O1W 81.4(3) . .
O7 Mn3 O5 83.51(18) 1_565 2_565
O13 Mn3 O5 87.07(16) 2 2_565
O10 Mn3 O5 96.32(19) . 2_565
O14 Mn3 O5 170.04(19) . 2_565
O1W Mn3 O5 88.7(2) . 2_565
O1 C1 O2 123.0(7) . .
O1 C1 C2 119.6(7) . .
O2 C1 C2 117.4(6) . .
C3 C2 C7 119.9(6) . .
C3 C2 C1 120.5(7) . .
C7 C2 C1 119.6(6) . .
C2 C3 C4 119.5(7) . .
C2 C3 H3 120.3 . .
C4 C3 H3 120.3 . .
C5 C4 C3 121.5(7) . .
C5 C4 H4 119.3 . .
C3 C4 H4 119.3 . .
C4 C5 C6 118.4(7) . .
C4 C5 H5 120.8 . .
C6 C5 H5 120.8 . .
O3 C6 C7 116.5(5) . .
O3 C6 C5 123.4(6) . .
C7 C6 C5 120.1(6) . .
C6 C7 C2 120.6(6) . .
C6 C7 H7 119.7 . .
C2 C7 H7 119.7 . .
O3 C8 C49 106.3(5) . .
O3 C8 H8A 110.5 . .
C49 C8 H8A 110.5 . .
O3 C8 H8B 110.5 . .
C49 C8 H8B 110.5 . .
H8A C8 H8B 108.7 . .
O4 C9 O5 120.8(6) . .
O4 C9 C10 122.4(6) . .
O5 C9 C10 116.8(6) . .
C15 C10 C11 119.4(6) . .
C15 C10 C9 120.6(6) . .
C11 C10 C9 120.0(6) . .
C10 C11 C12 119.1(7) . .
C10 C11 H11 120.5 . .
C12 C11 H11 120.5 . .
C13 C12 C11 120.3(7) . .
C13 C12 H12 119.8 . .
C11 C12 H12 119.8 . .
C14 C13 C12 120.6(6) . .
C14 C13 H13 119.7 . .
C12 C13 H13 119.7 . .
O6 C14 C13 126.4(6) . .
O6 C14 C15 115.5(6) . .
C13 C14 C15 118.1(7) . .
C10 C15 C14 122.4(6) . .
C10 C15 H15 118.8 . .
C14 C15 H15 118.8 . .
O6 C16 C50 105.8(5) . .
O6 C16 H16A 110.6 . .
C50 C16 H16A 110.6 . .
O6 C16 H16B 110.6 . .
C50 C16 H16B 110.6 . .
H16A C16 H16B 108.7 . .
O8 C17 O7 126.4(9) . .
O8 C17 C18 116.9(9) . .
O7 C17 C18 116.6(9) . .
C23 C18 C19 122.4(9) . .
C23 C18 C17 118.0(10) . .
C19 C18 C17 119.1(11) . .
C20 C19 C18 117.8(10) . .
C20 C19 H19 121.1 . .
C18 C19 H19 121.1 . .
C21 C20 C19 119.9(11) . .
C21 C20 H20 120.0 . .
C19 C20 H20 120.0 . .
C20 C21 C22 119.7(10) . .
C20 C21 H21 120.2 . .
C22 C21 H21 120.2 . .
O9 C22 C23 121.8(9) . .
O9 C22 C21 116.4(8) . .
C23 C22 C21 121.3(10) . .
C18 C23 C22 118.5(9) . .
C18 C23 H23 120.7 . .
C22 C23 H23 120.7 . .
O9 C24 C51 109.4(5) . .
O9 C24 H24A 109.8 . .
C51 C24 H24A 109.8 . .
O9 C24 H24B 109.8 . .
C51 C24 H24B 109.8 . .
H24A C24 H24B 108.2 . .
O11 C25 O10 124.7(9) . .
O11 C25 C26 115.5(8) . .
O10 C25 C26 119.8(8) . .
C27 C26 C31 119.0(9) . .
C27 C26 C25 119.9(8) . .
C31 C26 C25 121.1(8) . .
C28 C27 C26 122.6(10) . .
C28 C27 H27 118.7 . .
C26 C27 H27 118.7 . .
C27 C28 C29 118.8(11) . .
C27 C28 H28 120.6 . .
C29 C28 H28 120.6 . .
C30 C29 C28 119.4(10) . .
C30 C29 H29 120.3 . .
C28 C29 H29 120.3 . .
C29 C30 C31 122.2(9) . .
C29 C30 O12 116.7(10) . .
C31 C30 O12 121.1(10) . .
C30 C31 C26 117.9(9) . .
C30 C31 H31 121.1 . .
C26 C31 H31 121.1 . .
O12 C32 C52 107.4(8) . .
O12 C32 H32A 110.2 . .
C52 C32 H32A 110.2 . .
O12 C32 H32B 110.2 . .
C52 C32 H32B 110.2 . .
H32A C32 H32B 108.5 . .
O13 C33 O14 125.1(6) . .
O13 C33 C34 118.9(7) . .
O14 C33 C34 116.1(7) . .
C35 C34 C39 119.5(6) . .
C35 C34 C33 120.6(7) . .
C39 C34 C33 119.8(6) . .
C34 C35 C36 118.9(7) . .
C34 C35 H35 120.5 . .
C36 C35 H35 120.5 . .
C37 C36 C35 120.5(7) . .
C37 C36 H36 119.7 . .
C35 C36 H36 119.7 . .
C36 C37 C38 120.8(7) . .
C36 C37 H37 119.6 . .
C38 C37 H37 119.6 . .
O15 C38 C37 116.9(7) . .
O15 C38 C39 123.6(6) . .
C37 C38 C39 119.5(7) . .
C38 C39 C34 120.6(6) . .
C38 C39 H39 119.7 . .
C34 C39 H39 119.7 . .
O15 C40 C53 109.8(5) . .
O15 C40 H40A 109.7 . .
C53 C40 H40A 109.7 . .
O15 C40 H40B 109.7 . .
C53 C40 H40B 109.7 . .
H40A C40 H40B 108.2 . .
O16 C41 O17 128.0(8) . .
O16 C41 C42 116.1(8) . .
O17 C41 C42 115.8(8) . .
C43 C42 C47 118.6(8) . .
C43 C42 C41 119.1(8) . .
C47 C42 C41 122.1(8) . .
C42 C43 C44 121.1(10) . .
C42 C43 H43 119.4 . .
C44 C43 H43 119.4 . .
C45 C44 C43 119.6(11) . .
C45 C44 H44 120.2 . .
C43 C44 H44 120.2 . .
C44 C45 C46 121.4(11) . .
C44 C45 H45 119.3 . .
C46 C45 H45 119.3 . .
C45 C46 C47 120.0 . .
C45 C46 O18 123.2(10) . .
C47 C46 O18 116.8(10) . .
C46 C47 C42 119.3(9) . .
C46 C47 H47 120.4 . .
C42 C47 H47 120.4 . .
O18 C48 C54 103.5(6) . .
O18 C48 H48A 111.1 . .
C54 C48 H48A 111.1 . .
O18 C48 H48B 111.1 . .
C54 C48 H48B 111.1 . .
H48A C48 H48B 109.0 . .
C54 C49 C50 119.9(6) . .
C54 C49 C8 121.7(7) . .
C50 C49 C8 118.4(7) . .
C51 C50 C49 118.2(7) . .
C51 C50 C16 120.3(7) . .
C49 C50 C16 121.1(7) . .
C50 C51 C52 120.2(7) . .
C50 C51 C24 117.9(8) . .
C52 C51 C24 121.9(8) . .
C53 C52 C51 121.0(7) . .
C53 C52 C32 121.1(8) . .
C51 C52 C32 117.5(8) . .
C52 C53 C54 119.2(7) . .
C52 C53 C40 121.0(7) . .
C54 C53 C40 119.9(7) . .
C49 C54 C53 121.4(7) . .
C49 C54 C48 120.5(7) . .
C53 C54 C48 117.9(7) . .
C1 O1 Mn1 129.9(5) . .
C1 O2 Mn2 137.5(5) . .
C6 O3 C8 119.0(5) . .
C9 O4 Mn1 145.3(4) . .
C9 O4 Mn2 86.9(4) . 3_656
Mn1 O4 Mn2 103.95(15) . 3_656
C9 O5 Mn2 96.6(4) . 3_656
C9 O5 Mn3 147.0(4) . 2_545
Mn2 O5 Mn3 101.92(16) 3_656 2_545
C14 O6 C16 120.4(6) . .
C17 O7 Mn3 143.7(8) . 1_545
C17 O8 Mn2 111.7(6) . 4_455
C22 O9 C24 116.6(6) . .
C25 O10 Mn3 131.2(6) . .
C25 O11 Mn2 132.2(6) . 4_465
C32 O12 C30 116.2(8) . .
C33 O13 Mn3 128.2(5) . 2
C33 O14 Mn3 126.4(4) . .
C38 O15 C40 119.9(5) . .
C41 O16 Mn2 126.4(6) . 1_565
C48 O18 C46 115.9(6) . .
C41 O17 Mn1 129.8(6) . 1_565
C41 O17 H17 135(6) . .
Mn1 O17 H17 27(6) 1_565 .

loop_
_geom_bond_atom_site_label_1
_geom_bond_atom_site_label_2
_geom_bond_distance
_geom_bond_site_symmetry_2
Mn1 O1 2.101(5) .
Mn1 O1 2.101(5) 3_656
Mn1 O17 2.195(5) 3_666
Mn1 O17 2.195(5) 1_545
Mn1 O4 2.324(4) 3_656
Mn1 O4 2.324(4) .
Mn2 O2 2.044(5) .
Mn2 O8 2.081(6) 4_656
Mn2 O16 2.088(7) 1_545
Mn2 O11 2.108(6) 4_666
Mn2 O5 2.214(4) 3_656
Mn2 O4 2.445(4) 3_656
Mn3 O7 2.110(5) 1_565
Mn3 O13 2.131(4) 2
Mn3 O10 2.148(6) .
Mn3 O14 2.176(5) .
Mn3 O1W 2.256(8) .
Mn3 O5 2.279(4) 2_565
C1 O1 1.254(8) .
C1 O2 1.261(8) .
C1 C2 1.465(9) .
C2 C3 1.372(9) .
C2 C7 1.377(8) .
C3 C4 1.382(9) .
C3 H3 0.9300 .
C4 C5 1.361(9) .
C4 H4 0.9300 .
C5 C6 1.409(9) .
C5 H5 0.9300 .
C6 O3 1.365(7) .
C6 C7 1.360(8) .
C7 H7 0.9300 .
C8 O3 1.407(7) .
C8 C49 1.506(8) .
C8 H8A 0.9700 .
C8 H8B 0.9700 .
C9 O4 1.238(7) .
C9 O5 1.276(7) .
C9 C10 1.495(8) .
C10 C15 1.358(8) .
C10 C11 1.371(9) .
C11 C12 1.388(9) .
C11 H11 0.9300 .
C12 C13 1.373(9) .
C12 H12 0.9300 .
C13 C14 1.363(9) .
C13 H13 0.9300 .
C14 O6 1.348(8) .
C14 C15 1.379(8) .
C15 H15 0.9300 .
C16 O6 1.430(7) .
C16 C50 1.496(9) .
C16 H16A 0.9700 .
C16 H16B 0.9700 .
C17 O8 1.230(11) .
C17 O7 1.227(10) .
C17 C18 1.508(12) .
C18 C23 1.379(13) .
C18 C19 1.486(16) .
C19 C20 1.457(13) .
C19 H19 0.9300 .
C20 C21 1.382(13) .
C20 H20 0.9300 .
C21 C22 1.492(15) .
C21 H21 0.9300 .
C22 O9 1.371(10) .
C22 C23 1.402(11) .
C23 H23 0.9300 .
C24 O9 1.406(7) .
C24 C51 1.492(9) .
C24 H24A 0.9700 .
C24 H24B 0.9700 .
C25 O11 1.251(9) .
C25 O10 1.247(9) .
C25 C26 1.507(11) .
C26 C27 1.383(11) .
C26 C31 1.394(10) .
C27 C28 1.347(12) .
C27 H27 0.9300 .
C28 C29 1.375(13) .
C28 H28 0.9300 .
C29 C30 1.379(12) .
C29 H29 0.9300 .
C30 C31 1.369(12) .
C30 O12 1.434(10) .
C31 H31 0.9300 .
C32 O12 1.227(8) .
C32 C52 1.595(11) .
C32 H32A 0.9700 .
C32 H32B 0.9700 .
C33 O13 1.240(8) .
C33 O14 1.265(8) .
C33 C34 1.502(9) .
C34 C35 1.368(9) .
C34 C39 1.371(9) .
C35 C36 1.395(9) .
C35 H35 0.9300 .
C36 C37 1.343(10) .
C36 H36 0.9300 .
C37 C38 1.354(9) .
C37 H37 0.9300 .
C38 O15 1.354(8) .
C38 C39 1.373(8) .
C39 H39 0.9300 .
C40 O15 1.402(8) .
C40 C53 1.484(9) .
C40 H40A 0.9700 .
C40 H40B 0.9700 .
C41 O16 1.251(10) .
C41 O17 1.287(9) .
C41 C42 1.489(10) .
C42 C43 1.353(11) .
C42 C47 1.406(10) .
C43 C44 1.389(13) .
C43 H43 0.9300 .
C44 C45 1.330(14) .
C44 H44 0.9300 .
C45 C46 1.364(13) .
C45 H45 0.9300 .
C46 C47 1.374(11) .
C46 O18 1.404(9) .
C47 H47 0.9300 .
C48 O18 1.377(7) .
C48 C54 1.518(9) .
C48 H48A 0.9700 .
C48 H48B 0.9700 .
C49 C54 1.376(9) .
C49 C50 1.408(9) .
C50 C51 1.411(9) .
C51 C52 1.381(10) .
C52 C53 1.376(10) .
C53 C54 1.382(9) .
O4 Mn2 2.445(4) 3_656
O5 Mn2 2.214(4) 3_656
O5 Mn3 2.279(4) 2_545
O7 Mn3 2.110(5) 1_545
O8 Mn2 2.081(6) 4_455
O11 Mn2 2.108(6) 4_465
O13 Mn3 2.131(4) 2
O16 Mn2 2.088(7) 1_565
O17 Mn1 2.195(5) 1_565
O17 H17 0.904(10) .

loop_
_geom_hbond_atom_site_label_D
_geom_hbond_atom_site_label_H
_geom_hbond_atom_site_label_A
_geom_hbond_distance_DH
_geom_hbond_distance_HA
_geom_hbond_distance_DA
_geom_hbond_angle_DHA
_geom_hbond_site_symmetry_A
O17 H17 O1 0.904(10) 2.13(4) 2.949(6) 150(8) 3_666
O17 H17 O4 0.904(10) 2.49(8) 3.002(7) 116(7) 1_565

loop_
_geom_torsion_atom_site_label_1
_geom_torsion_atom_site_label_2
_geom_torsion_atom_site_label_3
_geom_torsion_atom_site_label_4
_geom_torsion
_geom_torsion_site_symmetry_1
_geom_torsion_site_symmetry_4
O1 C1 C2 C3 -164.5(7) . .
O2 C1 C2 C3 16.6(11) . .
O1 C1 C2 C7 16.1(10) . .
O2 C1 C2 C7 -162.8(7) . .
C7 C2 C3 C4 -1.2(11) . .
C1 C2 C3 C4 179.4(7) . .
C2 C3 C4 C5 0.3(13) . .
C3 C4 C5 C6 1.5(13) . .
C4 C5 C6 O3 179.4(7) . .
C4 C5 C6 C7 -2.5(12) . .
O3 C6 C7 C2 179.9(6) . .
C5 C6 C7 C2 1.6(11) . .
C3 C2 C7 C6 0.3(11) . .
C1 C2 C7 C6 179.6(6) . .
O4 C9 C10 C15 155.8(7) . .
O5 C9 C10 C15 -21.1(9) . .
O4 C9 C10 C11 -23.3(10) . .
O5 C9 C10 C11 159.7(6) . .
C15 C10 C11 C12 3.8(10) . .
C9 C10 C11 C12 -177.1(6) . .
C10 C11 C12 C13 -2.6(11) . .
C11 C12 C13 C14 -1.7(12) . .
C12 C13 C14 O6 -177.3(7) . .
C12 C13 C14 C15 4.5(11) . .
C11 C10 C15 C14 -0.9(10) . .
C9 C10 C15 C14 -180.0(6) . .
O6 C14 C15 C10 178.3(6) . .
C13 C14 C15 C10 -3.3(10) . .
O8 C17 C18 C23 -164.5(13) . .
O7 C17 C18 C23 18.2(19) . .
O8 C17 C18 C19 23(2) . .
O7 C17 C18 C19 -154.5(12) . .
C23 C18 C19 C20 2(2) . .
C17 C18 C19 C20 174.0(12) . .
C18 C19 C20 C21 -1(2) . .
C19 C20 C21 C22 3(2) . .
C20 C21 C22 O9 -178.6(12) . .
C20 C21 C22 C23 -7(2) . .
C19 C18 C23 C22 -5(2) . .
C17 C18 C23 C22 -177.6(12) . .
O9 C22 C23 C18 178.8(11) . .
C21 C22 C23 C18 7.8(19) . .
O11 C25 C26 C27 -1.5(12) . .
O10 C25 C26 C27 178.1(8) . .
O11 C25 C26 C31 177.2(8) . .
O10 C25 C26 C31 -3.2(12) . .
C31 C26 C27 C28 0.1(16) . .
C25 C26 C27 C28 178.8(10) . .
C26 C27 C28 C29 -2.6(19) . .
C27 C28 C29 C30 4.7(19) . .
C28 C29 C30 C31 -4.4(17) . .
C28 C29 C30 O12 173.4(10) . .
C29 C30 C31 C26 1.9(14) . .
O12 C30 C31 C26 -175.9(7) . .
C27 C26 C31 C30 0.3(13) . .
C25 C26 C31 C30 -178.4(8) . .
O13 C33 C34 C35 174.6(7) . .
O14 C33 C34 C35 -3.7(10) . .
O13 C33 C34 C39 -8.2(10) . .
O14 C33 C34 C39 173.5(6) . .
C39 C34 C35 C36 2.2(11) . .
C33 C34 C35 C36 179.4(7) . .
C34 C35 C36 C37 -3.0(13) . .
C35 C36 C37 C38 0.5(13) . .
C36 C37 C38 O15 -178.1(7) . .
C36 C37 C38 C39 2.6(12) . .
O15 C38 C39 C34 177.4(6) . .
C37 C38 C39 C34 -3.4(10) . .
C35 C34 C39 C38 0.9(10) . .
C33 C34 C39 C38 -176.3(6) . .
O16 C41 C42 C43 -5.6(12) . .
O17 C41 C42 C43 173.1(8) . .
O16 C41 C42 C47 177.9(8) . .
O17 C41 C42 C47 -3.4(12) . .
C47 C42 C43 C44 -1.0(16) . .
C41 C42 C43 C44 -177.6(10) . .
C42 C43 C44 C45 0(2) . .
C43 C44 C45 C46 2(2) . .
C44 C45 C46 C47 -1.8(19) . .
C44 C45 C46 O18 176.8(11) . .
C45 C46 C47 C42 0.5(14) . .
O18 C46 C47 C42 -178.2(7) . .
C43 C42 C47 C46 0.8(12) . .
C41 C42 C47 C46 177.4(7) . .
O3 C8 C49 C54 -99.5(7) . .
O3 C8 C49 C50 78.5(7) . .
C54 C49 C50 C51 -3.1(8) . .
C8 C49 C50 C51 178.8(5) . .
C54 C49 C50 C16 169.9(5) . .
C8 C49 C50 C16 -8.1(8) . .
O6 C16 C50 C51 72.7(7) . .
O6 C16 C50 C49 -100.2(7) . .
C49 C50 C51 C52 2.2(9) . .
C16 C50 C51 C52 -170.9(6) . .
C49 C50 C51 C24 178.3(5) . .
C16 C50 C51 C24 5.2(8) . .
O9 C24 C51 C50 80.6(8) . .
O9 C24 C51 C52 -103.3(8) . .
C50 C51 C52 C53 1.0(9) . .
C24 C51 C52 C53 -174.9(6) . .
C50 C51 C52 C32 174.2(6) . .
C24 C51 C52 C32 -1.8(9) . .
O12 C32 C52 C53 -104.2(9) . .
O12 C32 C52 C51 82.6(10) . .
C51 C52 C53 C54 -3.3(9) . .
C32 C52 C53 C54 -176.2(6) . .
C51 C52 C53 C40 177.4(6) . .
C32 C52 C53 C40 4.5(9) . .
O15 C40 C53 C52 84.3(8) . .
O15 C40 C53 C54 -95.0(7) . .
C50 C49 C54 C53 0.9(9) . .
C8 C49 C54 C53 178.9(5) . .
C50 C49 C54 C48 -174.3(5) . .
C8 C49 C54 C48 3.6(8) . .
C52 C53 C54 C49 2.3(9) . .
C40 C53 C54 C49 -178.4(6) . .
C52 C53 C54 C48 177.7(5) . .
C40 C53 C54 C48 -3.0(9) . .
O18 C48 C54 C49 81.3(7) . .
O18 C48 C54 C53 -94.1(7) . .
O2 C1 O1 Mn1 11.9(11) . .
C2 C1 O1 Mn1 -166.9(4) . .
O1 Mn1 O1 C1 91(100) 3_656 .
O17 Mn1 O1 C1 -142.0(6) 3_666 .
O17 Mn1 O1 C1 38.0(6) 1_545 .
O4 Mn1 O1 C1 -58.9(6) 3_656 .
O4 Mn1 O1 C1 121.1(6) . .
O1 C1 O2 Mn2 44.8(12) . .
C2 C1 O2 Mn2 -136.3(6) . .
O8 Mn2 O2 C1 155.2(9) 4_656 .
O16 Mn2 O2 C1 -109.4(8) 1_545 .
O11 Mn2 O2 C1 62.9(8) 4_666 .
O5 Mn2 O2 C1 -28.1(11) 3_656 .
O4 Mn2 O2 C1 -25.6(8) 3_656 .
C7 C6 O3 C8 174.4(6) . .
C5 C6 O3 C8 -7.4(10) . .
C49 C8 O3 C6 176.9(6) . .
O5 C9 O4 Mn1 112.8(7) . .
C10 C9 O4 Mn1 -64.0(10) . .
O5 C9 O4 Mn2 2.7(6) . 3_656
C10 C9 O4 Mn2 -174.2(6) . 3_656
O1 Mn1 O4 C9 21.8(7) . .
O1 Mn1 O4 C9 -158.2(7) 3_656 .
O17 Mn1 O4 C9 -64.7(7) 3_666 .
O17 Mn1 O4 C9 115.3(7) 1_545 .
O4 Mn1 O4 C9 -125(38) 3_656 .
O1 Mn1 O4 Mn2 126.81(19) . 3_656
O1 Mn1 O4 Mn2 -53.19(19) 3_656 3_656
O17 Mn1 O4 Mn2 40.3(2) 3_666 3_656
O17 Mn1 O4 Mn2 -139.7(2) 1_545 3_656
O4 Mn1 O4 Mn2 -20(38) 3_656 3_656
O4 C9 O5 Mn2 -2.9(7) . 3_656
C10 C9 O5 Mn2 174.1(5) . 3_656
O4 C9 O5 Mn3 121.2(7) . 2_545
C10 C9 O5 Mn3 -61.8(10) . 2_545
C13 C14 O6 C16 23.6(10) . .
C15 C14 O6 C16 -158.2(6) . .
C50 C16 O6 C14 135.9(6) . .
O8 C17 O7 Mn3 -56(2) . 1_545
C18 C17 O7 Mn3 120.7(12) . 1_545
O7 C17 O8 Mn2 -3.8(19) . 4_455
C18 C17 O8 Mn2 179.2(10) . 4_455
C23 C22 O9 C24 -19.6(16) . .
C21 C22 O9 C24 151.8(10) . .
C51 C24 O9 C22 -169.7(9) . .
O11 C25 O10 Mn3 7.7(13) . .
C26 C25 O10 Mn3 -171.8(5) . .
O7 Mn3 O10 C25 62.4(7) 1_565 .
O13 Mn3 O10 C25 -108.4(7) 2 .
O14 Mn3 O10 C25 157.3(7) . .
O1W Mn3 O10 C25 135(2) . .
O5 Mn3 O10 C25 -21.2(7) 2_565 .
O10 C25 O11 Mn2 -37.1(13) . 4_465
C26 C25 O11 Mn2 142.5(6) . 4_465
C52 C32 O12 C30 -176.7(8) . .
C29 C30 O12 C32 119.2(11) . .
C31 C30 O12 C32 -62.9(13) . .
O14 C33 O13 Mn3 16.8(10) . 2
C34 C33 O13 Mn3 -161.4(4) . 2
O13 C33 O14 Mn3 92.5(8) . .
C34 C33 O14 Mn3 -89.3(7) . .
O7 Mn3 O14 C33 124.2(6) 1_565 .
O13 Mn3 O14 C33 -59.3(6) 2 .
O10 Mn3 O14 C33 31.9(5) . .
O1W Mn3 O14 C33 -150.2(6) . .
O5 Mn3 O14 C33 -156.8(8) 2_565 .
C37 C38 O15 C40 157.3(7) . .
C39 C38 O15 C40 -23.5(10) . .
C53 C40 O15 C38 -141.4(7) . .
O17 C41 O16 Mn2 52.5(13) . 1_565
C42 C41 O16 Mn2 -129.0(7) . 1_565
C54 C48 O18 C46 -164.1(8) . .
C45 C46 O18 C48 84.4(12) . .
C47 C46 O18 C48 -96.9(9) . .
O16 C41 O17 Mn1 -2.4(14) . 1_565
C42 C41 O17 Mn1 179.1(5) . 1_565

loop_
_platon_squeeze_void_nr
_platon_squeeze_void_average_x
_platon_squeeze_void_average_y
_platon_squeeze_void_average_z
_platon_squeeze_void_volume
_platon_squeeze_void_count_electrons
_platon_squeeze_void_content
1 0.250 0.147 0.750 32 6 ' '
2 0.868 0.500 0.626 1461 273 ' '
3 0.750 0.853 0.250 32 6 ' '
